data_7208187
loop_
_publ_author_name
'Tadesse, Haregewine'
'Blake, Alexander J.'
'Champness, Neil R.'
'Warren, John E.'
'Rizkallah, Pierre J.'
'Licence, Peter'

_publ_section_title
;
 Supramolecular architectures of symmetrical dicationic ionic liquid based
 systems
;
_journal_issue 15
_journal_name_full CrystEngComm
_journal_page_first 4886
_journal_paper_doi 10.1039/c2ce25106j
_journal_volume 14
_journal_year 2012
_chemical_formula_moiety 'C20 H36 N4 2+, 2(Br-), 1.2(C7 H8)'
_chemical_formula_sum 'C28.4 H45.6 Br2 N4'
_chemical_formula_weight 602.91
_chemical_name_systematic
;
?
;
_space_group_IT_number 2
_symmetry_cell_setting triclinic
_symmetry_space_group_name_Hall '-P 1'
_symmetry_space_group_name_H-M 'P -1'
_atom_sites_solution_hydrogens geom
_atom_sites_solution_primary direct
_atom_sites_solution_secondary difmap
_audit_creation_method 'enCIFer eding of SHELXL97 CIF output'
_cell_angle_alpha 79.880(2)
_cell_angle_beta 86.970(2)
_cell_angle_gamma 63.148(2)
_cell_formula_units_Z 2
_cell_length_a 8.402(2)
_cell_length_b 8.826(2)
_cell_length_c 23.752(5)
_cell_measurement_reflns_used 4410
_cell_measurement_temperature 150(2)
_cell_measurement_theta_max 27.5
_cell_measurement_theta_min 2.5
_cell_volume 1546.3(6)
_computing_cell_refinement 'Bruker SAINT version 7.23A (Bruker, 2006)'
_computing_data_collection 'Bruker APEX2 version 2.0-1 (Bruker, 2006)'
_computing_data_reduction 'Bruker SAINT'
_computing_molecular_graphics 'MERCURY (Bruno et al., 2006)'
_computing_publication_material 'enCIFer(Allen et al.,2004);PLATON(Spek,2003)'
_computing_structure_refinement 'SHELXL97 (Sheldrick, 2008)'
_computing_structure_solution 'SHELXS97 (Sheldrick, 2008)'
_diffrn_ambient_temperature 150(2)
_diffrn_measured_fraction_theta_full 0.986
_diffrn_measured_fraction_theta_max 0.969
_diffrn_measurement_device_type 'Bruker APEXII CCD area detector'
_diffrn_measurement_method omega
_diffrn_radiation_monochromator 'silicon 111'
_diffrn_radiation_source 'Daresbury SRS Station 9.8'
_diffrn_radiation_type synchrotron
_diffrn_radiation_wavelength 0.6703
_diffrn_reflns_av_R_equivalents 0.034
_diffrn_reflns_av_sigmaI/netI 0.065
_diffrn_reflns_limit_h_max 12
_diffrn_reflns_limit_h_min -11
_diffrn_reflns_limit_k_max 12
_diffrn_reflns_limit_k_min -12
_diffrn_reflns_limit_l_max 33
_diffrn_reflns_limit_l_min -33
_diffrn_reflns_number 17642
_diffrn_reflns_theta_full 27.50
_diffrn_reflns_theta_max 30.56
_diffrn_reflns_theta_min 2.61
_diffrn_standards_decay_% 0
_diffrn_standards_number 0
_exptl_absorpt_coefficient_mu 2.643
_exptl_absorpt_correction_T_max 1.000
_exptl_absorpt_correction_T_min 0.571
_exptl_absorpt_correction_type multi-scan
_exptl_absorpt_process_details '(SADABS version 2004/1; Bruker, 2004)'
_exptl_crystal_colour colourless
_exptl_crystal_density_diffrn 1.293
_exptl_crystal_description plate
_exptl_crystal_F_000 628
_exptl_crystal_size_max 0.040
_exptl_crystal_size_mid 0.032
_exptl_crystal_size_min 0.016
_platon_squeeze_details
;
?
;
_refine_diff_density_max 0.54
_refine_diff_density_min -0.66
_refine_diff_density_rms 0.07
_refine_ls_extinction_coef 0.0252(14)
_refine_ls_extinction_expression Fc^*^=kFc[1+0.001xFc^2^\l^3^/sin(2\q)]^-1/4^
_refine_ls_extinction_method SHELXL
_refine_ls_goodness_of_fit_ref 0.86
_refine_ls_hydrogen_treatment constr
_refine_ls_matrix_type full
_refine_ls_number_parameters 238
_refine_ls_number_reflns 9183
_refine_ls_number_restraints 0
_refine_ls_restrained_S_all 0.86
_refine_ls_R_factor_all 0.0716
_refine_ls_R_factor_gt 0.0418
_refine_ls_shift/su_max 0.009
_refine_ls_shift/su_mean 0.000
_refine_ls_structure_factor_coef Fsqd
_refine_ls_weighting_details 'calc w=1/[\s^2^(Fo^2^)+(0.0597P)^2^] where P=(Fo^2^+2Fc^2^)/3'
_refine_ls_weighting_scheme calc
_refine_ls_wR_factor_gt 0.100
_refine_ls_wR_factor_ref 0.107
_reflns_number_gt 5377
_reflns_number_total 9183
_reflns_threshold_expression I>2\s(I)
_cod_data_source_file c2ce25106j.txt
_cod_data_source_block 4.1.2(C7H8)
_cod_database_code 7208187

loop_
_symmetry_equiv_pos_as_xyz
'x, y, z'
'-x, -y, -z'

loop_
_atom_site_label
_atom_site_type_symbol
_atom_site_fract_x
_atom_site_fract_y
_atom_site_fract_z
_atom_site_U_iso_or_equiv
_atom_site_adp_type
_atom_site_occupancy
_atom_site_symmetry_multiplicity
_atom_site_calc_flag
_atom_site_refinement_flags
Br1 Br 0.59941(3) 0.58258(3) 0.063430(11) 0.04195(9) Uani 1 1 d .
Br2 Br 0.04248(4) 1.03745(4) 0.177506(13) 0.05234(10) Uani 1 1 d .
N1 N 0.6682(3) 1.0838(3) 0.07767(9) 0.0360(4) Uani 1 1 d .
N2 N 0.5011(3) 1.1194(2) 0.15073(8) 0.0332(4) Uani 1 1 d .
N1' N 0.1015(3) 0.4316(2) 0.08716(8) 0.0318(4) Uani 1 1 d .
N2' N 0.0090(3) 0.5944(2) 0.15156(8) 0.0316(4) Uani 1 1 d .
C2 C 0.6043(3) 1.1759(3) 0.11873(11) 0.0371(5) Uani 1 1 d .
H2A H 0.6279 1.2677 0.1246 0.045 Uiso 1 1 calc R
C4 C 0.6063(3) 0.9621(3) 0.08347(11) 0.0403(6) Uani 1 1 d .
H4A H 0.6325 0.8784 0.0596 0.048 Uiso 1 1 calc R
C5 C 0.5022(3) 0.9835(3) 0.12907(10) 0.0368(5) Uani 1 1 d .
H5A H 0.4410 0.9177 0.1437 0.044 Uiso 1 1 calc R
C1" C 0.4134(3) 1.1803(3) 0.20267(10) 0.0385(5) Uani 1 1 d .
H1"A H 0.2936 1.1844 0.2036 0.046 Uiso 1 1 calc R
H1"B H 0.3975 1.2988 0.2020 0.046 Uiso 1 1 calc R
C1'A C 0.1165(4) 0.3077(3) 0.05118(11) 0.0407(6) Uani 1 1 d .
H1'A H 0.1451 0.1959 0.0752 0.061 Uiso 1 1 calc R
H1'B H 0.2113 0.2952 0.0238 0.061 Uiso 1 1 calc R
H1'C H 0.0029 0.3490 0.0303 0.061 Uiso 1 1 calc R
C1"A C -0.0822(3) 0.6660(3) 0.20201(10) 0.0351(5) Uani 1 1 d .
H1"C H -0.2030 0.6726 0.2030 0.042 Uiso 1 1 calc R
H1"D H -0.0953 0.7844 0.1993 0.042 Uiso 1 1 calc R
C2"A C 0.0212(3) 0.5560(3) 0.25657(10) 0.0367(5) Uani 1 1 d .
H2"A H 0.1430 0.5473 0.2550 0.044 Uiso 1 1 calc R
H2"B H 0.0323 0.4383 0.2595 0.044 Uiso 1 1 calc R
C3"A C -0.0687(3) 0.6298(3) 0.30935(10) 0.0385(5) Uani 1 1 d .
H3"A H -0.1926 0.6440 0.3099 0.046 Uiso 1 1 calc R
H3"B H -0.0743 0.7451 0.3074 0.046 Uiso 1 1 calc R
C4"A C 0.0307(3) 0.5142(3) 0.36438(10) 0.0411(6) Uani 1 1 d .
H4"A H 0.0370 0.3987 0.3659 0.049 Uiso 1 1 calc R
H4"B H 0.1544 0.5004 0.3635 0.049 Uiso 1 1 calc R
C5"A C -0.0555(4) 0.5828(3) 0.41824(10) 0.0435(6) Uani 1 1 d .
H5"A H -0.1792 0.5967 0.4191 0.052 Uiso 1 1 calc R
H5"B H -0.0617 0.6982 0.4168 0.052 Uiso 1 1 calc R
C6"A C 0.0440(4) 0.4669(3) 0.47321(10) 0.0439(6) Uani 1 1 d .
H6"A H 0.0529 0.3508 0.4742 0.053 Uiso 1 1 calc R
H6"B H 0.1669 0.4554 0.4728 0.053 Uiso 1 1 calc R
C1' C 0.7910(4) 1.1055(4) 0.03435(12) 0.0504(7) Uani 1 1 d .
H1'D H 0.7729 1.2251 0.0281 0.076 Uiso 1 1 calc R
H1'E H 0.7678 1.0780 -0.0016 0.076 Uiso 1 1 calc R
H1'F H 0.9144 1.0280 0.0476 0.076 Uiso 1 1 calc R
C2" C 0.5199(3) 1.0650(3) 0.25603(11) 0.0393(5) Uani 1 1 d .
H2"C H 0.6405 1.0592 0.2548 0.047 Uiso 1 1 calc R
H2"D H 0.5338 0.9470 0.2572 0.047 Uiso 1 1 calc R
C3" C 0.4291(4) 1.1313(3) 0.30985(10) 0.0423(6) Uani 1 1 d .
H3"C H 0.3075 1.1395 0.3104 0.051 Uiso 1 1 calc R
H3"D H 0.4171 1.2486 0.3088 0.051 Uiso 1 1 calc R
C4" C 0.5317(4) 1.0157(3) 0.36431(11) 0.0442(6) Uani 1 1 d .
H4"C H 0.5420 0.8989 0.3655 0.053 Uiso 1 1 calc R
H4"D H 0.6539 1.0059 0.3633 0.053 Uiso 1 1 calc R
C5" C 0.4442(4) 1.0819(3) 0.41831(11) 0.0434(6) Uani 1 1 d .
H5"C H 0.3207 1.0953 0.4186 0.052 Uiso 1 1 calc R
H5"D H 0.4373 1.1972 0.4175 0.052 Uiso 1 1 calc R
C6" C 0.5425(4) 0.9646(3) 0.47338(11) 0.0444(6) Uani 1 1 d .
H6"C H 0.5454 0.8505 0.4750 0.053 Uiso 1 1 calc R
H6"D H 0.6673 0.9476 0.4726 0.053 Uiso 1 1 calc R
C2A C -0.0070(3) 0.4724(3) 0.13041(10) 0.0337(5) Uani 1 1 d .
H2AA H -0.0838 0.4223 0.1441 0.040 Uiso 1 1 calc R
C4A C 0.1349(3) 0.6314(3) 0.12099(10) 0.0362(5) Uani 1 1 d .
H4AA H 0.1737 0.7129 0.1273 0.043 Uiso 1 1 calc R
C5A C 0.1927(3) 0.5306(3) 0.08049(10) 0.0357(5) Uani 1 1 d .
H5AA H 0.2791 0.5279 0.0527 0.043 Uiso 1 1 calc R

loop_
_atom_site_aniso_label
_atom_site_aniso_U_11
_atom_site_aniso_U_22
_atom_site_aniso_U_33
_atom_site_aniso_U_23
_atom_site_aniso_U_13
_atom_site_aniso_U_12
Br1 0.04625(16) 0.04632(16) 0.04684(16) -0.01075(11) 0.00529(11) -0.03200(13)
Br2 0.06194(19) 0.04898(17) 0.0599(2) -0.00746(14) 0.00591(14) -0.03798(15)
N1 0.0394(11) 0.0368(11) 0.0363(11) -0.0054(9) 0.0077(9) -0.0220(9)
N2 0.0345(10) 0.0316(10) 0.0340(11) -0.0050(8) 0.0040(8) -0.0159(9)
N1' 0.0392(10) 0.0354(10) 0.0281(10) -0.0036(8) -0.0005(8) -0.0235(9)
N2' 0.0358(10) 0.0336(10) 0.0285(10) -0.0023(8) -0.0021(8) -0.0190(9)
C2 0.0431(13) 0.0350(12) 0.0396(14) -0.0071(10) 0.0087(11) -0.0236(11)
C4 0.0488(15) 0.0400(13) 0.0393(14) -0.0082(11) 0.0011(11) -0.0257(12)
C5 0.0401(13) 0.0398(13) 0.0384(13) -0.0043(10) 0.0007(10) -0.0257(11)
C1" 0.0364(13) 0.0415(13) 0.0333(13) -0.0044(10) 0.0051(10) -0.0149(11)
C1'A 0.0538(15) 0.0459(14) 0.0339(13) -0.0113(11) 0.0055(11) -0.0313(13)
C1"A 0.0377(12) 0.0360(12) 0.0314(12) -0.0064(10) 0.0018(10) -0.0163(10)
C2"A 0.0374(13) 0.0374(13) 0.0337(13) -0.0053(10) 0.0018(10) -0.0156(11)
C3"A 0.0397(13) 0.0381(13) 0.0333(13) -0.0064(10) 0.0025(10) -0.0137(11)
C4"A 0.0398(13) 0.0420(14) 0.0326(13) -0.0082(11) 0.0024(11) -0.0103(11)
C5"A 0.0458(15) 0.0446(14) 0.0314(13) -0.0080(11) 0.0039(11) -0.0124(12)
C6"A 0.0471(15) 0.0419(14) 0.0315(13) -0.0059(11) 0.0047(11) -0.0107(12)
C1' 0.0514(16) 0.0601(18) 0.0428(16) -0.0110(13) 0.0180(13) -0.0288(14)
C2" 0.0387(13) 0.0365(13) 0.0367(13) -0.0048(10) 0.0042(11) -0.0125(11)
C3" 0.0443(14) 0.0395(14) 0.0351(14) -0.0071(11) 0.0052(11) -0.0122(12)
C4" 0.0444(15) 0.0425(14) 0.0345(14) -0.0066(11) -0.0007(11) -0.0095(12)
C5" 0.0449(14) 0.0446(14) 0.0328(13) -0.0064(11) 0.0044(11) -0.0137(12)
C6" 0.0435(14) 0.0441(15) 0.0360(14) -0.0085(11) 0.0015(11) -0.0108(12)
C2A 0.0341(12) 0.0405(13) 0.0331(12) -0.0037(10) 0.0001(10) -0.0232(11)
C4A 0.0472(14) 0.0387(13) 0.0331(13) -0.0030(10) 0.0018(11) -0.0295(12)
C5A 0.0403(13) 0.0410(13) 0.0359(13) -0.0035(10) 0.0012(10) -0.0281(11)

loop_
_atom_type_symbol
_atom_type_description
_atom_type_scat_dispersion_real
_atom_type_scat_dispersion_imag
_atom_type_scat_source
C C 0.0033 0.0016 'International Tables Vol C Tables 4.2.6.8 and 6.1.1.4'
H H 0.0000 0.0000 'International Tables Vol C Tables 4.2.6.8 and 6.1.1.4'
N N 0.0061 0.0033 'International Tables Vol C Tables 4.2.6.8 and 6.1.1.4'
Br Br -0.2901 2.4595 'International Tables Vol C Tables 4.2.6.8 and 6.1.1.4'

loop_
_geom_angle_atom_site_label_1
_geom_angle_atom_site_label_2
_geom_angle_atom_site_label_3
_geom_angle
_geom_angle_site_symmetry_1
C2 N1 C4 108.9(2) .
C2 N1 C1' 124.7(2) .
C4 N1 C1' 126.3(2) .
C2 N2 C5 108.3(2) .
C2 N2 C1" 126.1(2) .
C5 N2 C1" 125.49(19) .
C2A N1' C5A 108.61(19) .
C2A N1' C1'A 125.36(19) .
C5A N1' C1'A 126.0(2) .
C2A N2' C4A 108.4(2) .
C2A N2' C1"A 125.03(19) .
C4A N2' C1"A 126.40(19) .
N1 C2 N2 108.7(2) .
N1 C2 H2A 125.6 .
N2 C2 H2A 125.6 .
C5 C4 N1 107.2(2) .
C5 C4 H4A 126.4 .
N1 C4 H4A 126.4 .
C4 C5 N2 106.9(2) .
C4 C5 H5A 126.6 .
N2 C5 H5A 126.6 .
N2 C1" C2" 111.8(2) .
N2 C1" H1"A 109.3 .
C2" C1" H1"A 109.3 .
N2 C1" H1"B 109.3 .
C2" C1" H1"B 109.3 .
H1"A C1" H1"B 107.9 .
N1' C1'A H1'A 109.5 .
N1' C1'A H1'B 109.5 .
H1'A C1'A H1'B 109.5 .
N1' C1'A H1'C 109.5 .
H1'A C1'A H1'C 109.5 .
H1'B C1'A H1'C 109.5 .
N2' C1"A C2"A 111.11(19) .
N2' C1"A H1"C 109.4 .
C2"A C1"A H1"C 109.4 .
N2' C1"A H1"D 109.4 .
C2"A C1"A H1"D 109.4 .
H1"C C1"A H1"D 108.0 .
C1"A C2"A C3"A 112.0(2) .
C1"A C2"A H2"A 109.2 .
C3"A C2"A H2"A 109.2 .
C1"A C2"A H2"B 109.2 .
C3"A C2"A H2"B 109.2 .
H2"A C2"A H2"B 107.9 .
C2"A C3"A C4"A 111.9(2) .
C2"A C3"A H3"A 109.2 .
C4"A C3"A H3"A 109.2 .
C2"A C3"A H3"B 109.2 .
C4"A C3"A H3"B 109.2 .
H3"A C3"A H3"B 107.9 .
C5"A C4"A C3"A 113.6(2) .
C5"A C4"A H4"A 108.8 .
C3"A C4"A H4"A 108.8 .
C5"A C4"A H4"B 108.8 .
C3"A C4"A H4"B 108.8 .
H4"A C4"A H4"B 107.7 .
C4"A C5"A C6"A 113.5(2) .
C4"A C5"A H5"A 108.9 .
C6"A C5"A H5"A 108.9 .
C4"A C5"A H5"B 108.9 .
C6"A C5"A H5"B 108.9 .
H5"A C5"A H5"B 107.7 .
C6"A C6"A C5"A 113.5(3) 2_566
C6"A C6"A H6"A 108.9 2_566
C5"A C6"A H6"A 108.9 .
C6"A C6"A H6"B 108.9 2_566
C5"A C6"A H6"B 108.9 .
H6"A C6"A H6"B 107.7 .
N1 C1' H1'D 109.5 .
N1 C1' H1'E 109.5 .
H1'D C1' H1'E 109.5 .
N1 C1' H1'F 109.5 .
H1'D C1' H1'F 109.5 .
H1'E C1' H1'F 109.5 .
C1" C2" C3" 111.4(2) .
C1" C2" H2"C 109.3 .
C3" C2" H2"C 109.3 .
C1" C2" H2"D 109.3 .
C3" C2" H2"D 109.3 .
H2"C C2" H2"D 108.0 .
C2" C3" C4" 112.5(2) .
C2" C3" H3"C 109.1 .
C4" C3" H3"C 109.1 .
C2" C3" H3"D 109.1 .
C4" C3" H3"D 109.1 .
H3"C C3" H3"D 107.8 .
C5" C4" C3" 113.1(2) .
C5" C4" H4"C 109.0 .
C3" C4" H4"C 109.0 .
C5" C4" H4"D 109.0 .
C3" C4" H4"D 109.0 .
H4"C C4" H4"D 107.8 .
C4" C5" C6" 113.8(2) .
C4" C5" H5"C 108.8 .
C6" C5" H5"C 108.8 .
C4" C5" H5"D 108.8 .
C6" C5" H5"D 108.8 .
H5"C C5" H5"D 107.7 .
C6" C6" C5" 113.1(3) 2_676
C6" C6" H6"C 109.0 2_676
C5" C6" H6"C 109.0 .
C6" C6" H6"D 109.0 2_676
C5" C6" H6"D 109.0 .
H6"C C6" H6"D 107.8 .
N1' C2A N2' 108.94(19) .
N1' C2A H2AA 125.5 .
N2' C2A H2AA 125.5 .
C5A C4A N2' 107.4(2) .
C5A C4A H4AA 126.3 .
N2' C4A H4AA 126.3 .
C4A C5A N1' 106.7(2) .
C4A C5A H5AA 126.7 .
N1' C5A H5AA 126.7 .

loop_
_geom_bond_atom_site_label_1
_geom_bond_atom_site_label_2
_geom_bond_distance
_geom_bond_site_symmetry_2
N1 C2 1.315(3) .
N1 C4 1.374(3) .
N1 C1' 1.469(3) .
N2 C2 1.328(3) .
N2 C5 1.382(3) .
N2 C1" 1.461(3) .
N1' C2A 1.323(3) .
N1' C5A 1.385(3) .
N1' C1'A 1.461(3) .
N2' C2A 1.326(3) .
N2' C4A 1.378(3) .
N2' C1"A 1.468(3) .
C2 H2A 0.9500 .
C4 C5 1.340(3) .
C4 H4A 0.9500 .
C5 H5A 0.9500 .
C1" C2" 1.512(3) .
C1" H1"A 0.9900 .
C1" H1"B 0.9900 .
C1'A H1'A 0.9800 .
C1'A H1'B 0.9800 .
C1'A H1'C 0.9800 .
C1"A C2"A 1.514(3) .
C1"A H1"C 0.9900 .
C1"A H1"D 0.9900 .
C2"A C3"A 1.520(3) .
C2"A H2"A 0.9900 .
C2"A H2"B 0.9900 .
C3"A C4"A 1.525(3) .
C3"A H3"A 0.9900 .
C3"A H3"B 0.9900 .
C4"A C5"A 1.518(3) .
C4"A H4"A 0.9900 .
C4"A H4"B 0.9900 .
C5"A C6"A 1.524(3) .
C5"A H5"A 0.9900 .
C5"A H5"B 0.9900 .
C6"A C6"A 1.510(5) 2_566
C6"A H6"A 0.9900 .
C6"A H6"B 0.9900 .
C1' H1'D 0.9800 .
C1' H1'E 0.9800 .
C1' H1'F 0.9800 .
C2" C3" 1.522(3) .
C2" H2"C 0.9900 .
C2" H2"D 0.9900 .
C3" C4" 1.523(3) .
C3" H3"C 0.9900 .
C3" H3"D 0.9900 .
C4" C5" 1.517(4) .
C4" H4"C 0.9900 .
C4" H4"D 0.9900 .
C5" C6" 1.527(3) .
C5" H5"C 0.9900 .
C5" H5"D 0.9900 .
C6" C6" 1.510(5) 2_676
C6" H6"C 0.9900 .
C6" H6"D 0.9900 .
C2A H2AA 0.9500 .
C4A C5A 1.347(3) .
C4A H4AA 0.9500 .
C5A H5AA 0.9500 .

loop_
_platon_squeeze_void_nr
_platon_squeeze_void_average_x
_platon_squeeze_void_average_y
_platon_squeeze_void_average_z
_platon_squeeze_void_volume
_platon_squeeze_void_count_electrons
_platon_squeeze_void_content
1 0.023 -0.024 0.500 571 121 ' '
